data_7017629
loop_
_publ_author_name
'Kamatchi, Thangavel Sathiya'
'Chitrapriya, Nataraj'
'Lee, Hyosun'
'Fronczek, Chris F.'
'Fronczek, Frank R.'
'Natarajan, Karuppannan'

_publ_section_title
;
 Ruthenium(II)/(III) complexes of 4-hydroxy-pyridine-2,6-dicarboxylic acid
 with PPh(3)/AsPh(3) as co-ligand: Impact of oxidation state and
 co-ligands on anticancer activity in vitro.
;
_journal_issue 7
_journal_name_full 'Dalton transactions (Cambridge, England : 2003)'
_journal_page_first 2066
_journal_page_last 2077
_journal_paper_doi 10.1039/c1dt11273b
_journal_volume 41
_journal_year 2012
_chemical_formula_moiety 'C44 H33 N O6 P2 Ru, 2(C2 H6 O), 0.64(C H Cl3)'
_chemical_formula_sum 'C48.64 H45.64 Cl1.92 N O8 P2 Ru'
_chemical_formula_weight 1003.26
_chemical_name_systematic
;
?
;
_space_group_IT_number 2
_symmetry_cell_setting triclinic
_symmetry_space_group_name_Hall '-P 1'
_symmetry_space_group_name_H-M 'P -1'
_atom_sites_solution_hydrogens geom
_atom_sites_solution_primary direct
_atom_sites_solution_secondary difmap
_audit_creation_method SHELXL-97
_cell_angle_alpha 89.650(5)
_cell_angle_beta 81.378(5)
_cell_angle_gamma 71.638(6)
_cell_formula_units_Z 2
_cell_length_a 12.0057(14)
_cell_length_b 14.0262(15)
_cell_length_c 15.237(2)
_cell_measurement_reflns_used 17695
_cell_measurement_temperature 90.0(5)
_cell_measurement_theta_max 34.3
_cell_measurement_theta_min 2.5
_cell_volume 2405.4(5)
_computing_cell_refinement 'HKL Scalepack (Otwinowski & Minor 1997)'
_computing_data_collection 'COLLECT (Nonius, 2000)'
_computing_data_reduction 'HKL Denzo and Scalepack (Otwinowski & Minor 1997)'
_computing_molecular_graphics 'ORTEP-3 for Windows (Farrugia, 1997)'
_computing_publication_material 'SHELXL-97 (Sheldrick, 2008)'
_computing_structure_refinement 'SHELXL-97 (Sheldrick, 2008)'
_computing_structure_solution 'SIR97 (Altomare et al., 1999)'
_diffrn_ambient_temperature 90.0(5)
_diffrn_measured_fraction_theta_full 0.999
_diffrn_measured_fraction_theta_max 0.931
_diffrn_measurement_device 'Nonius KappaCCD (with Oxford Cryostream)'
_diffrn_measurement_method ' \w and \f scans'
_diffrn_radiation_monochromator graphite
_diffrn_radiation_source 'fine-focus sealed tube'
_diffrn_radiation_type MoK\a
_diffrn_radiation_wavelength 0.71073
_diffrn_reflns_av_R_equivalents 0.042
_diffrn_reflns_av_sigmaI/netI 0.0658
_diffrn_reflns_limit_h_max 18
_diffrn_reflns_limit_h_min -18
_diffrn_reflns_limit_k_max 21
_diffrn_reflns_limit_k_min -21
_diffrn_reflns_limit_l_max 23
_diffrn_reflns_limit_l_min -23
_diffrn_reflns_number 69185
_diffrn_reflns_theta_full 25.0
_diffrn_reflns_theta_max 34.2
_diffrn_reflns_theta_min 2.7
_exptl_absorpt_coefficient_mu 0.551
_exptl_absorpt_correction_T_max 0.912
_exptl_absorpt_correction_T_min 0.875
_exptl_absorpt_correction_type multi-scan
_exptl_absorpt_process_details 'HKL Scalepack (Otwinowski & Minor 1997)'
_exptl_crystal_colour yellow
_exptl_crystal_density_diffrn 1.385
_exptl_crystal_density_method 'not measured'
_exptl_crystal_description fragment
_exptl_crystal_F_000 1030
_exptl_crystal_size_max 0.25
_exptl_crystal_size_mid 0.20
_exptl_crystal_size_min 0.17
_platon_squeeze_details
;
The appearance of difference maps suggested disordered chloroform,
which was used in crystallization, along with ethanol. The 74 electrons
removed by SQUEEZE corresponds to 1.28 molecules of CHCl~3~ per cell, or
0.64 per complex. This solvent is included in the formula, FW, density,
etc., but is not in the model.
;
_refine_diff_density_max 0.92
_refine_diff_density_min -1.14
_refine_diff_density_rms 0.107
_refine_ls_extinction_coef 0.0013(4)
_refine_ls_extinction_expression Fc^*^=kFc[1+0.001xFc^2^\l^3^/sin(2\q)]^-1/4^
_refine_ls_extinction_method SHELXL
_refine_ls_goodness_of_fit_ref 1.091
_refine_ls_hydrogen_treatment constr
_refine_ls_matrix_type full
_refine_ls_number_parameters 545
_refine_ls_number_reflns 18649
_refine_ls_number_restraints 0
_refine_ls_restrained_S_all 1.091
_refine_ls_R_factor_all 0.066
_refine_ls_R_factor_gt 0.044
_refine_ls_shift/su_max 0.001
_refine_ls_shift/su_mean 0.000
_refine_ls_structure_factor_coef Fsqd
_refine_ls_weighting_details 'calc w=1/[\s^2^(Fo^2^)+(0.0564P)^2^] where P=(Fo^2^+2Fc^2^)/3'
_refine_ls_weighting_scheme calc
_refine_ls_wR_factor_gt 0.107
_refine_ls_wR_factor_ref 0.114
_reflns_number_gt 13944
_reflns_number_total 18649
_reflns_threshold_expression I>2\s(I)
_cod_data_source_file c1dt11273b.txt
_cod_data_source_block 2PA
_cod_depositor_comments
;
The following automatic conversions were performed:

'_symmetry_cell_setting' value 'Triclinic' changed to 'triclinic'
according to /home/saulius/struct/CIF-dictionaries/cif_core.dic
dictionary named 'cif_core.dic' version 2.4.1 from 2010-06-29.

Automatic conversion script
Id: cif_fix_values 1715 2011-07-08 13:25:40Z adriana 
;
_cod_original_sg_symbol_H-M 'P -1 '
_cod_database_code 7017629

loop_
_symmetry_equiv_pos_as_xyz
'x, y, z'
'-x, -y, -z'

loop_
_atom_site_label
_atom_site_type_symbol
_atom_site_fract_x
_atom_site_fract_y
_atom_site_fract_z
_atom_site_U_iso_or_equiv
_atom_site_adp_type
_atom_site_occupancy
_atom_site_symmetry_multiplicity
_atom_site_calc_flag
_atom_site_refinement_flags
Ru1 Ru 0.410179(12) 0.208813(9) 0.331253(9) 0.01141(4) Uani 1 1 d .
P1 P 0.60177(4) 0.22942(3) 0.30472(3) 0.01319(8) Uani 1 1 d .
P2 P 0.21550(4) 0.19865(3) 0.36889(3) 0.01158(8) Uani 1 1 d .
O1 O 0.34060(16) 0.32720(10) -0.04790(9) 0.0305(3) Uani 1 1 d .
H1 H 0.3677 0.2774 -0.0841 0.046 Uiso 1 1 calc R
O2 O 0.48972(13) -0.00484(10) 0.12625(9) 0.0245(3) Uani 1 1 d .
O3 O 0.46937(11) 0.06773(9) 0.26090(8) 0.0148(2) Uani 1 1 d .
O4 O 0.34246(11) 0.36829(9) 0.34114(8) 0.0147(2) Uani 1 1 d .
O5 O 0.26757(12) 0.50396(9) 0.26471(9) 0.0205(3) Uani 1 1 d .
O6 O 0.43990(12) 0.14315(10) 0.51781(9) 0.0225(3) Uani 1 1 d .
N1 N 0.38424(12) 0.24623(10) 0.20498(9) 0.0123(3) Uani 1 1 d .
C1 C 0.35434(17) 0.29683(14) 0.03406(12) 0.0196(4) Uani 1 1 d .
C2 C 0.40177(16) 0.19489(13) 0.05392(12) 0.0164(3) Uani 1 1 d .
H2 H 0.4245 0.1429 0.0089 0.020 Uiso 1 1 calc R
C3 C 0.41389(15) 0.17362(12) 0.14154(11) 0.0134(3) Uani 1 1 d .
C4 C 0.46194(16) 0.07031(13) 0.17716(12) 0.0156(3) Uani 1 1 d .
C5 C 0.31313(15) 0.41250(12) 0.26900(12) 0.0149(3) Uani 1 1 d .
C6 C 0.33867(15) 0.34328(12) 0.18743(12) 0.0144(3) Uani 1 1 d .
C7 C 0.32137(17) 0.37142(13) 0.10253(12) 0.0183(3) Uani 1 1 d .
H7 H 0.2877 0.4402 0.0905 0.022 Uiso 1 1 calc R
C8 C 0.43005(15) 0.17002(13) 0.44681(12) 0.0149(3) Uani 1 1 d .
C9 C 0.63598(16) 0.29720(13) 0.39385(12) 0.0161(3) Uani 1 1 d .
C10 C 0.74948(17) 0.30717(14) 0.38795(13) 0.0208(4) Uani 1 1 d .
H10 H 0.8083 0.2784 0.3380 0.025 Uiso 1 1 calc R
C11 C 0.77597(19) 0.35905(15) 0.45496(14) 0.0243(4) Uani 1 1 d .
H11 H 0.8527 0.3662 0.4503 0.029 Uiso 1 1 calc R
C12 C 0.69095(19) 0.40080(14) 0.52924(13) 0.0241(4) Uani 1 1 d .
H12 H 0.7101 0.4352 0.5754 0.029 Uiso 1 1 calc R
C13 C 0.57912(19) 0.39166(14) 0.53508(13) 0.0225(4) Uani 1 1 d .
H13 H 0.5212 0.4196 0.5857 0.027 Uiso 1 1 calc R
C14 C 0.55012(17) 0.34169(14) 0.46726(12) 0.0192(3) Uani 1 1 d .
H14 H 0.4719 0.3379 0.4709 0.023 Uiso 1 1 calc R
C15 C 0.72516(16) 0.11239(13) 0.28560(13) 0.0191(4) Uani 1 1 d .
C16 C 0.71176(18) 0.02717(14) 0.32760(15) 0.0247(4) Uani 1 1 d .
H16 H 0.6394 0.0313 0.3650 0.030 Uiso 1 1 calc R
C17 C 0.8035(2) -0.06380(16) 0.31510(19) 0.0365(6) Uani 1 1 d .
H17 H 0.7936 -0.1213 0.3442 0.044 Uiso 1 1 calc R
C18 C 0.9076(2) -0.07101(17) 0.2614(2) 0.0413(7) Uani 1 1 d .
H18 H 0.9698 -0.1335 0.2530 0.050 Uiso 1 1 calc R
C19 C 0.92302(18) 0.01347(17) 0.21844(17) 0.0337(5) Uani 1 1 d .
H19 H 0.9954 0.0082 0.1807 0.040 Uiso 1 1 calc R
C20 C 0.83246(17) 0.10508(16) 0.23107(14) 0.0240(4) Uani 1 1 d .
H20 H 0.8434 0.1627 0.2027 0.029 Uiso 1 1 calc R
C21 C 0.61964(15) 0.30426(14) 0.20882(12) 0.0166(3) Uani 1 1 d .
C22 C 0.64762(17) 0.25899(16) 0.12337(13) 0.0231(4) Uani 1 1 d .
H22 H 0.6653 0.1883 0.1159 0.028 Uiso 1 1 calc R
C23 C 0.6495(2) 0.3172(2) 0.04963(15) 0.0350(5) Uani 1 1 d .
H23 H 0.6690 0.2863 -0.0084 0.042 Uiso 1 1 calc R
C24 C 0.6229(2) 0.4206(2) 0.06054(16) 0.0396(6) Uani 1 1 d .
H24 H 0.6243 0.4603 0.0099 0.047 Uiso 1 1 calc R
C25 C 0.5944(2) 0.46634(18) 0.14514(17) 0.0351(5) Uani 1 1 d .
H25 H 0.5758 0.5371 0.1523 0.042 Uiso 1 1 calc R
C26 C 0.59300(18) 0.40836(15) 0.21909(14) 0.0239(4) Uani 1 1 d .
H26 H 0.5739 0.4395 0.2770 0.029 Uiso 1 1 calc R
C27 C 0.20505(15) 0.07281(12) 0.38371(11) 0.0136(3) Uani 1 1 d .
C28 C 0.09801(16) 0.05292(14) 0.38076(12) 0.0175(3) Uani 1 1 d .
H28 H 0.0322 0.1036 0.3638 0.021 Uiso 1 1 calc R
C29 C 0.08837(18) -0.04087(14) 0.40272(13) 0.0207(4) Uani 1 1 d .
H29 H 0.0157 -0.0539 0.4009 0.025 Uiso 1 1 calc R
C30 C 0.18401(19) -0.11541(15) 0.42713(13) 0.0239(4) Uani 1 1 d .
H30 H 0.1763 -0.1787 0.4436 0.029 Uiso 1 1 calc R
C31 C 0.29153(18) -0.09739(14) 0.42755(13) 0.0220(4) Uani 1 1 d .
H31 H 0.3579 -0.1492 0.4424 0.026 Uiso 1 1 calc R
C32 C 0.30190(16) -0.00366(13) 0.40618(12) 0.0175(3) Uani 1 1 d .
H32 H 0.3753 0.0084 0.4069 0.021 Uiso 1 1 calc R
C33 C 0.13858(15) 0.26663(12) 0.47420(11) 0.0138(3) Uani 1 1 d .
C34 C 0.04991(17) 0.23899(15) 0.52788(13) 0.0215(4) Uani 1 1 d .
H34 H 0.0305 0.1819 0.5108 0.026 Uiso 1 1 calc R
C35 C -0.01050(17) 0.29367(15) 0.60593(13) 0.0229(4) Uani 1 1 d .
H35 H -0.0708 0.2738 0.6414 0.027 Uiso 1 1 calc R
C36 C 0.01652(16) 0.37663(14) 0.63227(12) 0.0197(4) Uani 1 1 d .
H36 H -0.0248 0.4140 0.6856 0.024 Uiso 1 1 calc R
C37 C 0.10481(18) 0.40491(15) 0.57987(14) 0.0248(4) Uani 1 1 d .
H37 H 0.1241 0.4618 0.5976 0.030 Uiso 1 1 calc R
C38 C 0.16541(17) 0.35049(14) 0.50140(13) 0.0216(4) Uani 1 1 d .
H38 H 0.2256 0.3707 0.4661 0.026 Uiso 1 1 calc R
C39 C 0.11624(15) 0.25384(13) 0.28949(11) 0.0145(3) Uani 1 1 d .
C40 C 0.11761(17) 0.19755(14) 0.21341(12) 0.0192(3) Uani 1 1 d .
H40 H 0.1684 0.1299 0.2042 0.023 Uiso 1 1 calc R
C41 C 0.04402(18) 0.24107(15) 0.15103(13) 0.0234(4) Uani 1 1 d .
H41 H 0.0449 0.2029 0.0995 0.028 Uiso 1 1 calc R
C42 C -0.02924(18) 0.33860(16) 0.16417(13) 0.0251(4) Uani 1 1 d .
H42 H -0.0804 0.3672 0.1224 0.030 Uiso 1 1 calc R
C43 C -0.02913(18) 0.39576(15) 0.23803(13) 0.0259(4) Uani 1 1 d .
H43 H -0.0790 0.4637 0.2460 0.031 Uiso 1 1 calc R
C44 C 0.04386(17) 0.35380(14) 0.30055(12) 0.0200(4) Uani 1 1 d .
H44 H 0.0443 0.3934 0.3508 0.024 Uiso 1 1 calc R
O7 O 0.41473(19) 0.19113(11) 0.82681(10) 0.0465(5) Uani 1 1 d .
H7A H 0.4564 0.1313 0.8316 0.070 Uiso 1 1 calc R
C45 C 0.3909(3) 0.20446(18) 0.74203(17) 0.0525(8) Uani 1 1 d .
H45A H 0.3289 0.1735 0.7353 0.063 Uiso 1 1 calc R
H45B H 0.4636 0.1662 0.7014 0.063 Uiso 1 1 calc R
C46 C 0.3530(3) 0.3039(2) 0.71265(18) 0.0606(9) Uani 1 1 d .
H46A H 0.3395 0.3023 0.6509 0.091 Uiso 1 1 calc R
H46B H 0.4143 0.3355 0.7165 0.091 Uiso 1 1 calc R
H46C H 0.2789 0.3427 0.7502 0.091 Uiso 1 1 calc R
C48 C 0.2722(2) 0.84000(18) 0.18658(17) 0.0397(6) Uani 1 1 d .
H48A H 0.3282 0.8729 0.2016 0.060 Uiso 1 1 calc R
H48B H 0.1933 0.8735 0.2203 0.060 Uiso 1 1 calc R
H48C H 0.2684 0.8444 0.1228 0.060 Uiso 1 1 calc R
C47 C 0.3130(3) 0.73243(19) 0.2094(2) 0.0450(6) Uani 1 1 d .
H47A H 0.3929 0.6982 0.1756 0.054 Uiso 1 1 calc R
H47B H 0.3181 0.7275 0.2736 0.054 Uiso 1 1 calc R
O8 O 0.2309(3) 0.68563(18) 0.1879(2) 0.0829(9) Uani 1 1 d .
H8 H 0.2488 0.6270 0.2063 0.124 Uiso 1 1 calc R

loop_
_atom_site_aniso_label
_atom_site_aniso_U_11
_atom_site_aniso_U_22
_atom_site_aniso_U_33
_atom_site_aniso_U_23
_atom_site_aniso_U_13
_atom_site_aniso_U_12
Ru1 0.01275(7) 0.00950(6) 0.01225(6) -0.00010(4) -0.00184(4) -0.00396(5)
P1 0.0133(2) 0.01259(19) 0.0145(2) -0.00121(15) -0.00198(15) -0.00531(16)
P2 0.01187(19) 0.00945(18) 0.01346(19) 0.00151(15) -0.00189(15) -0.00350(15)
O1 0.0565(10) 0.0159(6) 0.0136(6) 0.0019(5) -0.0043(6) -0.0041(7)
O2 0.0393(8) 0.0130(6) 0.0176(6) -0.0032(5) -0.0078(6) -0.0014(6)
O3 0.0176(6) 0.0117(5) 0.0150(6) 0.0012(4) -0.0052(5) -0.0033(5)
O4 0.0184(6) 0.0109(5) 0.0147(6) -0.0003(4) -0.0001(5) -0.0057(5)
O5 0.0281(7) 0.0099(5) 0.0207(6) 0.0002(5) -0.0002(5) -0.0039(5)
O6 0.0277(7) 0.0253(7) 0.0161(6) 0.0027(5) -0.0053(5) -0.0100(6)
N1 0.0112(6) 0.0109(6) 0.0145(6) 0.0003(5) -0.0014(5) -0.0035(5)
C1 0.0266(9) 0.0161(8) 0.0146(8) 0.0020(6) -0.0002(7) -0.0059(7)
C2 0.0210(8) 0.0129(7) 0.0156(8) 0.0004(6) -0.0018(6) -0.0063(7)
C3 0.0137(7) 0.0107(7) 0.0162(8) -0.0002(6) -0.0029(6) -0.0042(6)
C4 0.0163(8) 0.0126(7) 0.0177(8) -0.0006(6) -0.0035(6) -0.0037(6)
C5 0.0156(8) 0.0115(7) 0.0167(8) -0.0007(6) 0.0016(6) -0.0050(6)
C6 0.0150(8) 0.0104(7) 0.0173(8) -0.0008(6) 0.0011(6) -0.0047(6)
C7 0.0243(9) 0.0128(8) 0.0158(8) 0.0014(6) 0.0005(7) -0.0047(7)
C8 0.0163(8) 0.0131(7) 0.0160(8) -0.0007(6) -0.0022(6) -0.0058(6)
C9 0.0205(8) 0.0126(7) 0.0174(8) -0.0006(6) -0.0052(6) -0.0072(7)
C10 0.0213(9) 0.0203(9) 0.0224(9) -0.0006(7) -0.0035(7) -0.0090(7)
C11 0.0290(10) 0.0223(9) 0.0287(10) 0.0014(8) -0.0120(8) -0.0147(8)
C12 0.0377(11) 0.0175(9) 0.0214(9) -0.0002(7) -0.0120(8) -0.0115(8)
C13 0.0330(11) 0.0170(8) 0.0182(9) -0.0030(7) -0.0044(8) -0.0087(8)
C14 0.0237(9) 0.0161(8) 0.0188(8) -0.0010(7) -0.0029(7) -0.0080(7)
C15 0.0165(8) 0.0166(8) 0.0246(9) -0.0061(7) -0.0085(7) -0.0033(7)
C16 0.0211(9) 0.0194(9) 0.0367(11) 0.0024(8) -0.0150(8) -0.0059(7)
C17 0.0291(11) 0.0183(10) 0.0657(17) 0.0035(10) -0.0267(12) -0.0037(9)
C18 0.0234(11) 0.0231(10) 0.0746(19) -0.0167(11) -0.0225(12) 0.0038(9)
C19 0.0160(9) 0.0343(12) 0.0469(14) -0.0161(10) -0.0093(9) -0.0001(8)
C20 0.0161(8) 0.0263(10) 0.0293(10) -0.0071(8) -0.0066(7) -0.0046(8)
C21 0.0140(8) 0.0201(8) 0.0170(8) 0.0015(6) -0.0001(6) -0.0083(7)
C22 0.0178(9) 0.0300(10) 0.0209(9) -0.0018(8) 0.0010(7) -0.0084(8)
C23 0.0313(12) 0.0557(15) 0.0190(10) 0.0045(10) 0.0017(8) -0.0176(11)
C24 0.0388(13) 0.0557(16) 0.0313(12) 0.0257(11) -0.0069(10) -0.0249(12)
C25 0.0384(13) 0.0321(12) 0.0440(14) 0.0189(10) -0.0133(11) -0.0215(10)
C26 0.0256(10) 0.0213(9) 0.0269(10) 0.0040(8) -0.0049(8) -0.0103(8)
C27 0.0175(8) 0.0106(7) 0.0135(7) 0.0010(6) -0.0024(6) -0.0053(6)
C28 0.0185(8) 0.0178(8) 0.0176(8) 0.0015(6) -0.0033(6) -0.0075(7)
C29 0.0256(9) 0.0206(9) 0.0213(9) -0.0009(7) -0.0018(7) -0.0157(8)
C30 0.0349(11) 0.0176(9) 0.0237(9) 0.0038(7) -0.0022(8) -0.0158(8)
C31 0.0288(10) 0.0139(8) 0.0248(9) 0.0059(7) -0.0094(8) -0.0067(7)
C32 0.0187(8) 0.0151(8) 0.0203(8) 0.0029(6) -0.0054(7) -0.0066(7)
C33 0.0132(7) 0.0130(7) 0.0138(7) 0.0006(6) -0.0025(6) -0.0019(6)
C34 0.0232(9) 0.0223(9) 0.0209(9) -0.0025(7) 0.0035(7) -0.0130(8)
C35 0.0222(9) 0.0258(10) 0.0201(9) -0.0032(7) 0.0056(7) -0.0108(8)
C36 0.0204(9) 0.0196(8) 0.0157(8) -0.0018(7) -0.0005(7) -0.0025(7)
C37 0.0287(10) 0.0194(9) 0.0254(10) -0.0074(7) 0.0051(8) -0.0102(8)
C38 0.0246(9) 0.0185(9) 0.0220(9) -0.0027(7) 0.0043(7) -0.0107(8)
C39 0.0136(7) 0.0151(8) 0.0147(7) 0.0032(6) -0.0015(6) -0.0046(6)
C40 0.0217(9) 0.0174(8) 0.0171(8) 0.0005(7) -0.0019(7) -0.0049(7)
C41 0.0262(10) 0.0272(10) 0.0175(9) 0.0003(7) -0.0068(7) -0.0081(8)
C42 0.0246(10) 0.0284(10) 0.0198(9) 0.0063(8) -0.0089(8) -0.0024(8)
C43 0.0278(10) 0.0214(9) 0.0203(9) 0.0027(7) -0.0051(8) 0.0041(8)
C44 0.0219(9) 0.0180(8) 0.0168(8) 0.0011(7) -0.0023(7) -0.0019(7)
O7 0.0926(16) 0.0155(7) 0.0165(7) 0.0020(6) -0.0101(8) 0.0044(9)
C45 0.100(2) 0.0243(11) 0.0319(13) -0.0009(10) -0.0401(15) -0.0044(13)
C46 0.115(3) 0.0329(14) 0.0288(13) 0.0123(11) -0.0249(16) -0.0108(16)
C48 0.0516(15) 0.0298(12) 0.0366(13) -0.0007(10) 0.0015(11) -0.0152(11)
C47 0.0484(16) 0.0293(12) 0.0506(16) 0.0001(11) -0.0045(13) -0.0045(11)
O8 0.132(2) 0.0531(14) 0.0878(19) 0.0421(14) -0.0420(18) -0.0533(16)

loop_
_atom_type_symbol
_atom_type_description
_atom_type_scat_dispersion_real
_atom_type_scat_dispersion_imag
_atom_type_scat_source
C C 0.0033 0.0016 'International Tables Vol C Tables 4.2.6.8 and 6.1.1.4'
H H 0.0000 0.0000 'International Tables Vol C Tables 4.2.6.8 and 6.1.1.4'
N N 0.0061 0.0033 'International Tables Vol C Tables 4.2.6.8 and 6.1.1.4'
O O 0.0106 0.0060 'International Tables Vol C Tables 4.2.6.8 and 6.1.1.4'
P P 0.1023 0.0942 'International Tables Vol C Tables 4.2.6.8 and 6.1.1.4'
Ru Ru -1.2594 0.8363 'International Tables Vol C Tables 4.2.6.8 and 6.1.1.4'
Cl Cl 0.1484 0.1585 'International Tables Vol C Tables 4.2.6.8 and 6.1.1.4'

loop_
_geom_angle_atom_site_label_1
_geom_angle_atom_site_label_2
_geom_angle_atom_site_label_3
_geom_angle
C8 Ru1 N1 177.24(6)
C8 Ru1 O3 101.39(6)
N1 Ru1 O3 76.86(5)
C8 Ru1 O4 104.97(6)
N1 Ru1 O4 76.82(5)
O3 Ru1 O4 153.64(5)
C8 Ru1 P2 85.86(5)
N1 Ru1 P2 92.04(4)
O3 Ru1 P2 91.57(3)
O4 Ru1 P2 90.66(3)
C8 Ru1 P1 91.24(5)
N1 Ru1 P1 90.99(4)
O3 Ru1 P1 93.21(4)
O4 Ru1 P1 85.94(3)
P2 Ru1 P1 174.813(15)
C21 P1 C15 106.15(9)
C21 P1 C9 102.92(8)
C15 P1 C9 104.75(8)
C21 P1 Ru1 112.31(6)
C15 P1 Ru1 114.64(6)
C9 P1 Ru1 114.97(6)
C27 P2 C39 105.06(8)
C27 P2 C33 104.00(8)
C39 P2 C33 103.94(8)
C27 P2 Ru1 115.90(6)
C39 P2 Ru1 114.47(6)
C33 P2 Ru1 112.22(5)
C1 O1 H1 109.5
C4 O3 Ru1 115.80(11)
C5 O4 Ru1 116.08(10)
C3 N1 C6 121.59(15)
C3 N1 Ru1 119.22(11)
C6 N1 Ru1 119.19(11)
O1 C1 C7 117.23(16)
O1 C1 C2 123.25(16)
C7 C1 C2 119.51(16)
C3 C2 C1 117.49(16)
C3 C2 H2 121.3
C1 C2 H2 121.3
N1 C3 C2 121.73(15)
N1 C3 C4 112.14(15)
C2 C3 C4 126.13(15)
O2 C4 O3 124.65(16)
O2 C4 C3 119.38(16)
O3 C4 C3 115.97(14)
O5 C5 O4 124.05(16)
O5 C5 C6 120.66(16)
O4 C5 C6 115.29(14)
N1 C6 C7 120.75(15)
N1 C6 C5 112.53(15)
C7 C6 C5 126.71(15)
C6 C7 C1 118.91(16)
C6 C7 H7 120.5
C1 C7 H7 120.5
O6 C8 Ru1 177.13(15)
C14 C9 C10 119.01(16)
C14 C9 P1 121.33(13)
C10 C9 P1 119.65(14)
C11 C10 C9 120.04(18)
C11 C10 H10 120.0
C9 C10 H10 120.0
C10 C11 C12 120.66(18)
C10 C11 H11 119.7
C12 C11 H11 119.7
C13 C12 C11 119.48(17)
C13 C12 H12 120.3
C11 C12 H12 120.3
C12 C13 C14 120.59(18)
C12 C13 H13 119.7
C14 C13 H13 119.7
C13 C14 C9 120.16(18)
C13 C14 H14 119.9
C9 C14 H14 119.9
C16 C15 C20 119.03(18)
C16 C15 P1 118.39(15)
C20 C15 P1 122.58(15)
C17 C16 C15 120.5(2)
C17 C16 H16 119.8
C15 C16 H16 119.8
C18 C17 C16 120.4(2)
C18 C17 H17 119.8
C16 C17 H17 119.8
C17 C18 C19 120.1(2)
C17 C18 H18 119.9
C19 C18 H18 119.9
C20 C19 C18 120.0(2)
C20 C19 H19 120.0
C18 C19 H19 120.0
C19 C20 C15 119.9(2)
C19 C20 H20 120.0
C15 C20 H20 120.0
C26 C21 C22 119.49(18)
C26 C21 P1 120.52(14)
C22 C21 P1 119.62(15)
C23 C22 C21 120.1(2)
C23 C22 H22 120.0
C21 C22 H22 120.0
C22 C23 C24 120.0(2)
C22 C23 H23 120.0
C24 C23 H23 120.0
C23 C24 C25 120.3(2)
C23 C24 H24 119.8
C25 C24 H24 119.8
C26 C25 C24 119.8(2)
C26 C25 H25 120.1
C24 C25 H25 120.1
C25 C26 C21 120.3(2)
C25 C26 H26 119.9
C21 C26 H26 119.9
C32 C27 C28 119.05(15)
C32 C27 P2 119.44(12)
C28 C27 P2 121.26(13)
C29 C28 C27 120.07(17)
C29 C28 H28 120.0
C27 C28 H28 120.0
C30 C29 C28 120.42(17)
C30 C29 H29 119.8
C28 C29 H29 119.8
C29 C30 C31 119.87(17)
C29 C30 H30 120.1
C31 C30 H30 120.1
C32 C31 C30 120.13(18)
C32 C31 H31 119.9
C30 C31 H31 119.9
C31 C32 C27 120.40(16)
C31 C32 H32 119.8
C27 C32 H32 119.8
C38 C33 C34 118.07(16)
C38 C33 P2 120.01(13)
C34 C33 P2 121.89(13)
C35 C34 C33 121.09(17)
C35 C34 H34 119.5
C33 C34 H34 119.5
C36 C35 C34 120.45(17)
C36 C35 H35 119.8
C34 C35 H35 119.8
C35 C36 C37 119.21(17)
C35 C36 H36 120.4
C37 C36 H36 120.4
C36 C37 C38 120.55(17)
C36 C37 H37 119.7
C38 C37 H37 119.7
C37 C38 C33 120.63(17)
C37 C38 H38 119.7
C33 C38 H38 119.7
C44 C39 C40 119.20(16)
C44 C39 P2 120.71(13)
C40 C39 P2 119.97(13)
C41 C40 C39 119.94(17)
C41 C40 H40 120.0
C39 C40 H40 120.0
C42 C41 C40 120.13(18)
C42 C41 H41 119.9
C40 C41 H41 119.9
C41 C42 C43 120.41(18)
C41 C42 H42 119.8
C43 C42 H42 119.8
C42 C43 C44 120.20(18)
C42 C43 H43 119.9
C44 C43 H43 119.9
C43 C44 C39 120.08(17)
C43 C44 H44 120.0
C39 C44 H44 120.0
C45 O7 H7A 109.5
O7 C45 C46 118.2(2)
O7 C45 H45A 107.8
C46 C45 H45A 107.8
O7 C45 H45B 107.8
C46 C45 H45B 107.8
H45A C45 H45B 107.1
C45 C46 H46A 109.5
C45 C46 H46B 109.5
H46A C46 H46B 109.5
C45 C46 H46C 109.5
H46A C46 H46C 109.5
H46B C46 H46C 109.5
C47 C48 H48A 109.5
C47 C48 H48B 109.5
H48A C48 H48B 109.5
C47 C48 H48C 109.5
H48A C48 H48C 109.5
H48B C48 H48C 109.5
O8 C47 C48 109.0(2)
O8 C47 H47A 109.9
C48 C47 H47A 109.9
O8 C47 H47B 109.9
C48 C47 H47B 109.9
H47A C47 H47B 108.3
C47 O8 H8 109.5

loop_
_geom_bond_atom_site_label_1
_geom_bond_atom_site_label_2
_geom_bond_distance
Ru1 C8 1.8669(18)
Ru1 N1 2.0343(14)
Ru1 O3 2.1170(12)
Ru1 O4 2.1234(12)
Ru1 P2 2.3704(5)
Ru1 P1 2.3825(5)
P1 C21 1.8200(18)
P1 C15 1.8216(19)
P1 C9 1.8292(17)
P2 C27 1.8188(16)
P2 C39 1.8229(17)
P2 C33 1.8321(17)
O1 C1 1.334(2)
O1 H1 0.8400
O2 C4 1.239(2)
O3 C4 1.292(2)
O4 C5 1.299(2)
O5 C5 1.231(2)
O6 C8 1.154(2)
N1 C3 1.334(2)
N1 C6 1.339(2)
C1 C7 1.403(2)
C1 C2 1.412(2)
C2 C3 1.385(2)
C2 H2 0.9500
C3 C4 1.512(2)
C5 C6 1.515(2)
C6 C7 1.377(2)
C7 H7 0.9500
C9 C14 1.400(3)
C9 C10 1.403(3)
C10 C11 1.387(3)
C10 H10 0.9500
C11 C12 1.397(3)
C11 H11 0.9500
C12 C13 1.378(3)
C12 H12 0.9500
C13 C14 1.397(2)
C13 H13 0.9500
C14 H14 0.9500
C15 C16 1.395(3)
C15 C20 1.399(3)
C16 C17 1.390(3)
C16 H16 0.9500
C17 C18 1.363(4)
C17 H17 0.9500
C18 C19 1.400(4)
C18 H18 0.9500
C19 C20 1.389(3)
C19 H19 0.9500
C20 H20 0.9500
C21 C26 1.397(3)
C21 C22 1.398(3)
C22 C23 1.386(3)
C22 H22 0.9500
C23 C24 1.389(4)
C23 H23 0.9500
C24 C25 1.389(4)
C24 H24 0.9500
C25 C26 1.387(3)
C25 H25 0.9500
C26 H26 0.9500
C27 C32 1.396(2)
C27 C28 1.405(2)
C28 C29 1.391(2)
C28 H28 0.9500
C29 C30 1.385(3)
C29 H29 0.9500
C30 C31 1.392(3)
C30 H30 0.9500
C31 C32 1.391(2)
C31 H31 0.9500
C32 H32 0.9500
C33 C38 1.394(2)
C33 C34 1.396(2)
C34 C35 1.389(3)
C34 H34 0.9500
C35 C36 1.380(3)
C35 H35 0.9500
C36 C37 1.388(3)
C36 H36 0.9500
C37 C38 1.394(3)
C37 H37 0.9500
C38 H38 0.9500
C39 C44 1.393(2)
C39 C40 1.402(2)
C40 C41 1.401(3)
C40 H40 0.9500
C41 C42 1.370(3)
C41 H41 0.9500
C42 C43 1.386(3)
C42 H42 0.9500
C43 C44 1.393(3)
C43 H43 0.9500
C44 H44 0.9500
O7 C45 1.364(3)
O7 H7A 0.8400
C45 C46 1.416(3)
C45 H45A 0.9900
C45 H45B 0.9900
C46 H46A 0.9800
C46 H46B 0.9800
C46 H46C 0.9800
C48 C47 1.489(3)
C48 H48A 0.9800
C48 H48B 0.9800
C48 H48C 0.9800
C47 O8 1.420(3)
C47 H47A 0.9900
C47 H47B 0.9900
O8 H8 0.8400

loop_
_geom_hbond_atom_site_label_D
_geom_hbond_atom_site_label_H
_geom_hbond_atom_site_label_A
_geom_hbond_distance_DH
_geom_hbond_distance_HA
_geom_hbond_distance_DA
_geom_hbond_angle_DHA
_geom_hbond_site_symmetry_A
O1 H1 O7 0.84 1.73 2.558(2) 169.3 1_554
O7 H7A O2 0.84 1.83 2.644(2) 161.3 2_656
O8 H8 O5 0.84 1.90 2.733(2) 170.0 .

loop_
_geom_torsion_atom_site_label_1
_geom_torsion_atom_site_label_2
_geom_torsion_atom_site_label_3
_geom_torsion_atom_site_label_4
_geom_torsion
C8 Ru1 P1 C21 -162.80(8)
N1 Ru1 P1 C21 18.83(8)
O3 Ru1 P1 C21 95.72(7)
O4 Ru1 P1 C21 -57.88(7)
C8 Ru1 P1 C15 75.94(9)
N1 Ru1 P1 C15 -102.43(8)
O3 Ru1 P1 C15 -25.54(8)
O4 Ru1 P1 C15 -179.14(8)
C8 Ru1 P1 C9 -45.57(8)
N1 Ru1 P1 C9 136.06(7)
O3 Ru1 P1 C9 -147.05(7)
O4 Ru1 P1 C9 59.35(7)
C8 Ru1 P2 C27 -69.54(8)
N1 Ru1 P2 C27 108.67(7)
O3 Ru1 P2 C27 31.77(7)
O4 Ru1 P2 C27 -174.50(7)
C8 Ru1 P2 C39 167.88(8)
N1 Ru1 P2 C39 -13.91(7)
O3 Ru1 P2 C39 -90.81(7)
O4 Ru1 P2 C39 62.92(7)
C8 Ru1 P2 C33 49.73(8)
N1 Ru1 P2 C33 -132.06(7)
O3 Ru1 P2 C33 151.04(7)
O4 Ru1 P2 C33 -55.23(7)
C8 Ru1 O3 C4 177.62(12)
N1 Ru1 O3 C4 -0.20(11)
O4 Ru1 O3 C4 -3.13(18)
P2 Ru1 O3 C4 91.53(11)
P1 Ru1 O3 C4 -90.47(11)
C8 Ru1 O4 C5 -175.12(12)
N1 Ru1 O4 C5 2.71(11)
O3 Ru1 O4 C5 5.64(18)
P2 Ru1 O4 C5 -89.23(11)
P1 Ru1 O4 C5 94.69(11)
O3 Ru1 N1 C3 -0.64(12)
O4 Ru1 N1 C3 178.03(13)
P2 Ru1 N1 C3 -91.78(12)
P1 Ru1 N1 C3 92.43(12)
O3 Ru1 N1 C6 179.89(13)
O4 Ru1 N1 C6 -1.45(12)
P2 Ru1 N1 C6 88.75(12)
P1 Ru1 N1 C6 -87.04(12)
O1 C1 C2 C3 178.54(18)
C7 C1 C2 C3 -0.3(3)
C6 N1 C3 C2 1.6(2)
Ru1 N1 C3 C2 -177.90(12)
C6 N1 C3 C4 -179.30(14)
Ru1 N1 C3 C4 1.23(18)
C1 C2 C3 N1 -1.2(3)
C1 C2 C3 C4 179.76(16)
Ru1 O3 C4 O2 -178.19(15)
Ru1 O3 C4 C3 0.89(19)
N1 C3 C4 O2 177.76(16)
C2 C3 C4 O2 -3.2(3)
N1 C3 C4 O3 -1.4(2)
C2 C3 C4 O3 177.71(16)
Ru1 O4 C5 O5 176.53(14)
Ru1 O4 C5 C6 -3.42(18)
C3 N1 C6 C7 -0.3(2)
Ru1 N1 C6 C7 179.15(13)
C3 N1 C6 C5 -179.28(14)
Ru1 N1 C6 C5 0.18(18)
O5 C5 C6 N1 -177.77(15)
O4 C5 C6 N1 2.2(2)
O5 C5 C6 C7 3.3(3)
O4 C5 C6 C7 -176.71(16)
N1 C6 C7 C1 -1.2(3)
C5 C6 C7 C1 177.64(17)
O1 C1 C7 C6 -177.44(17)
C2 C1 C7 C6 1.4(3)
C21 P1 C9 C14 116.28(16)
C15 P1 C9 C14 -132.90(16)
Ru1 P1 C9 C14 -6.16(17)
C21 P1 C9 C10 -62.17(16)
C15 P1 C9 C10 48.65(17)
Ru1 P1 C9 C10 175.39(12)
C14 C9 C10 C11 1.1(3)
P1 C9 C10 C11 179.56(15)
C9 C10 C11 C12 0.7(3)
C10 C11 C12 C13 -1.1(3)
C11 C12 C13 C14 -0.4(3)
C12 C13 C14 C9 2.2(3)
C10 C9 C14 C13 -2.5(3)
P1 C9 C14 C13 178.99(14)
C21 P1 C15 C16 -155.52(14)
C9 P1 C15 C16 96.01(15)
Ru1 P1 C15 C16 -30.94(16)
C21 P1 C15 C20 24.86(17)
C9 P1 C15 C20 -83.61(16)
Ru1 P1 C15 C20 149.44(13)
C20 C15 C16 C17 -0.3(3)
P1 C15 C16 C17 -179.94(16)
C15 C16 C17 C18 -0.2(3)
C16 C17 C18 C19 0.2(4)
C17 C18 C19 C20 0.5(3)
C18 C19 C20 C15 -1.0(3)
C16 C15 C20 C19 0.9(3)
P1 C15 C20 C19 -179.44(15)
C15 P1 C21 C26 -142.26(15)
C9 P1 C21 C26 -32.49(17)
Ru1 P1 C21 C26 91.73(15)
C15 P1 C21 C22 44.79(16)
C9 P1 C21 C22 154.56(14)
Ru1 P1 C21 C22 -81.22(15)
C26 C21 C22 C23 0.4(3)
P1 C21 C22 C23 173.42(16)
C21 C22 C23 C24 -0.4(3)
C22 C23 C24 C25 0.0(4)
C23 C24 C25 C26 0.3(3)
C24 C25 C26 C21 -0.3(3)
C22 C21 C26 C25 -0.1(3)
P1 C21 C26 C25 -173.01(16)
C39 P2 C27 C32 151.55(14)
C33 P2 C27 C32 -99.53(15)
Ru1 P2 C27 C32 24.14(16)
C39 P2 C27 C28 -34.15(16)
C33 P2 C27 C28 74.76(15)
Ru1 P2 C27 C28 -161.57(12)
C32 C27 C28 C29 2.0(3)
P2 C27 C28 C29 -172.33(14)
C27 C28 C29 C30 -0.3(3)
C28 C29 C30 C31 -1.7(3)
C29 C30 C31 C32 2.0(3)
C30 C31 C32 C27 -0.4(3)
C28 C27 C32 C31 -1.6(3)
P2 C27 C32 C31 172.79(15)
C27 P2 C33 C38 155.67(15)
C39 P2 C33 C38 -94.58(16)
Ru1 P2 C33 C38 29.64(16)
C27 P2 C33 C34 -26.38(17)
C39 P2 C33 C34 83.36(16)
Ru1 P2 C33 C34 -152.41(14)
C38 C33 C34 C35 0.4(3)
P2 C33 C34 C35 -177.62(15)
C33 C34 C35 C36 -0.3(3)
C34 C35 C36 C37 0.0(3)
C35 C36 C37 C38 0.2(3)
C36 C37 C38 C33 -0.1(3)
C34 C33 C38 C37 -0.2(3)
P2 C33 C38 C37 177.85(16)
C27 P2 C39 C44 139.35(15)
C33 P2 C39 C44 30.38(16)
Ru1 P2 C39 C44 -92.37(15)
C27 P2 C39 C40 -44.68(16)
C33 P2 C39 C40 -153.64(14)
Ru1 P2 C39 C40 83.61(14)
C44 C39 C40 C41 -1.9(3)
P2 C39 C40 C41 -177.98(14)
C39 C40 C41 C42 0.1(3)
C40 C41 C42 C43 1.6(3)
C41 C42 C43 C44 -1.3(3)
C42 C43 C44 C39 -0.6(3)
C40 C39 C44 C43 2.2(3)
P2 C39 C44 C43 178.22(15)

loop_
_platon_squeeze_void_nr
_platon_squeeze_void_average_x
_platon_squeeze_void_average_y
_platon_squeeze_void_average_z
_platon_squeeze_void_volume
_platon_squeeze_void_count_electrons
_platon_squeeze_void_content
1 0.000 -0.001 0.000 368 74 ' '
